data_9007303
loop_
_publ_author_name
'Schofield, P. F.'
'Knight, K. S.'
'van der Houwen, J. A. M.'
'Valsami-Jones E'

_publ_section_title
;
 The role of hydrogen bonding in the thermal expansion and dehydration
 of brushite, di-calcium phosphate dihydrate
 Sample: T = 250 K
;
_journal_name_full 'Physics and Chemistry of Minerals'
_journal_page_first 606
_journal_page_last 624
_journal_paper_doi 10.1007/s00269-004-0419-6
_journal_volume 31
_journal_year 2004
_chemical_formula_sum 'Ca D5 O6 P'
_chemical_name_mineral 'Brushite (deuterated)'
_space_group_IT_number 9
_symmetry_space_group_name_Hall 'I -2ya'
_symmetry_space_group_name_H-M 'I 1 a 1'
_cell_angle_alpha 90
_cell_angle_beta 116.408
_cell_angle_gamma 90
_cell_formula_units_Z 4
_cell_length_a 5.8077
_cell_length_b 15.1563
_cell_length_c 6.2186
_cell_volume 490.262
_diffrn_ambient_temperature 250
_exptl_crystal_density_diffrn 2.400
_cod_original_formula_sum 'Ca P O6 D5'
_cod_database_code 9007303

loop_
_symmetry_equiv_pos_as_xyz
x,y,z
1/2+x,1/2+y,1/2+z
1/2+x,-y,z
+x,1/2-y,1/2+z

loop_
_atom_site_label
_atom_site_fract_x
_atom_site_fract_y
_atom_site_fract_z
_atom_site_U_iso_or_equiv
_atom_site_type_symbol
_atom_site_attached_hydrogens
Ca 0.50000 0.32760 0.25000 0.00790 Ca 0
P -0.00980 0.32200 0.72810 0.00130 P 0
OD1 -0.01080 0.36720 -0.03840 0.00890 O 0
O2 0.25560 0.28210 0.82220 0.00850 O 0
O3 -0.06060 0.39310 0.54070 0.00870 O 0
O4 0.77770 0.25290 0.63410 0.00510 O 0
OD2O1 0.36540 0.42590 0.48240 0.01480 O 0
OD2O2 0.52900 0.44550 0.01820 0.02150 O 0
D1 -0.09810 0.33000 0.03350 0.02360 D 0
D2 0.38450 0.48910 0.49070 0.02010 D 0
D3 0.20670 0.41190 0.48160 0.02620 D 0
D4 0.51860 0.51020 0.02030 0.04090 D 0
D5 0.50550 0.43320 0.86300 0.04730 D 0

loop_
_cod_changelog_entry_id
_cod_changelog_entry_author
_cod_changelog_entry_date
_cod_changelog_entry_text
1
;cod-tools version 3.8.0
Id: cif_guess_AMCSD_atom_types 9581 2023-05-17 12:35:41Z saulius
;
2023-05-23T09:19:51+03:00
;Derived atom types and hydrogen counts
from atom names that follow the AMCSD naming convention
(Wat == water, O-H == hydroxyl).
;

_database_code_amcsd 0008896
